data_7054125
loop_
_publ_author_name
'Zaware, Santosh B.'
'Gonnade, Rajesh G.'
'Srinivas, Darbha'
'Khan, Ayesha'
'Rane, Sandhya Y.'

_publ_section_title
;
 Antioxidant and anticancer activities of supramolecularly controlled
 magnetostructural halo-oximes of lawsone
;
_journal_issue 8
_journal_name_full 'New Journal of Chemistry'
_journal_page_first 1615
_journal_paper_doi 10.1039/c1nj20176j
_journal_volume 35
_journal_year 2011
_chemical_formula_moiety 'C10 H6 Br N O3, 0.63(H2 O)'
_chemical_formula_sum 'C10 H6 Br N O3.63'
_chemical_formula_weight 278.07
_chemical_name_common '3-bromo-lawsone oxime'
_chemical_name_systematic
;
?
;
_space_group_IT_number 33
_symmetry_cell_setting orthorhombic
_symmetry_space_group_name_Hall 'P 2c -2n'
_symmetry_space_group_name_H-M 'P n a 21'
_atom_sites_solution_hydrogens geom
_atom_sites_solution_primary direct
_atom_sites_solution_secondary difmap
_audit_creation_method SHELXL-97
_cell_angle_alpha 90.00
_cell_angle_beta 90.00
_cell_angle_gamma 90.00
_cell_formula_units_Z 8
_cell_length_a 21.092(6)
_cell_length_b 20.588(6)
_cell_length_c 4.6388(13)
_cell_measurement_reflns_used 2866
_cell_measurement_temperature 297(2)
_cell_measurement_theta_max 21.76
_cell_measurement_theta_min 2.20
_cell_volume 2014.4(10)
_computing_cell_refinement 'SAINT (Bruker, 2003)'
_computing_data_collection 'SMART (Bruker, 2003)'
_computing_data_reduction 'SAINT (Bruker, 2003)'
_computing_molecular_graphics 'ORTEP-3 (Farrugia, 1997)'
_computing_publication_material 'SHELXTL (Bruker, 2003)'
_computing_structure_refinement 'SHELXL97 (Sheldrick, 1997)'
_computing_structure_solution 'SHELXS97 (Sheldrick, 1997)'
_diffrn_ambient_temperature 297(2)
_diffrn_measured_fraction_theta_full 0.993
_diffrn_measured_fraction_theta_max 0.993
_diffrn_measurement_device_type 'Bruker Smart APEX'
_diffrn_measurement_method 'Phi and Omega Scan'
_diffrn_radiation_monochromator graphite
_diffrn_radiation_source 'fine-focus sealed tube'
_diffrn_radiation_type MoK\a
_diffrn_radiation_wavelength 0.71073
_diffrn_reflns_av_R_equivalents 0.0389
_diffrn_reflns_av_sigmaI/netI 0.0582
_diffrn_reflns_limit_h_max 25
_diffrn_reflns_limit_h_min -19
_diffrn_reflns_limit_k_max 17
_diffrn_reflns_limit_k_min -24
_diffrn_reflns_limit_l_max 4
_diffrn_reflns_limit_l_min -5
_diffrn_reflns_number 9724
_diffrn_reflns_theta_full 25.00
_diffrn_reflns_theta_max 25.00
_diffrn_reflns_theta_min 2.77
_exptl_absorpt_coefficient_mu 4.073
_exptl_absorpt_correction_T_max 0.7921
_exptl_absorpt_correction_T_min 0.2088
_exptl_absorpt_correction_type multi-scan
_exptl_absorpt_process_details 'bruker sadabs'
_exptl_crystal_colour orange
_exptl_crystal_density_diffrn 1.834
_exptl_crystal_density_method 'not measured'
_exptl_crystal_description needle
_exptl_crystal_F_000 1096
_exptl_crystal_size_max 0.56
_exptl_crystal_size_mid 0.08
_exptl_crystal_size_min 0.06
_refine_diff_density_max 0.614
_refine_diff_density_min -0.340
_refine_diff_density_rms 0.082
_refine_ls_abs_structure_details 'Flack H D (1983), Acta Cryst. A39, 876-881'
_refine_ls_abs_structure_Flack 0.017(14)
_refine_ls_extinction_method none
_refine_ls_goodness_of_fit_ref 1.040
_refine_ls_hydrogen_treatment constr
_refine_ls_matrix_type full
_refine_ls_number_parameters 290
_refine_ls_number_reflns 3437
_refine_ls_number_restraints 15
_refine_ls_restrained_S_all 1.050
_refine_ls_R_factor_all 0.0543
_refine_ls_R_factor_gt 0.0425
_refine_ls_shift/su_max 0.001
_refine_ls_shift/su_mean 0.000
_refine_ls_structure_factor_coef Fsqd
_refine_ls_weighting_details 'calc w=1/[\s^2^(Fo^2^)+(0.0510P)^2^+0.1986P] where P=(Fo^2^+2Fc^2^)/3'
_refine_ls_weighting_scheme calc
_refine_ls_wR_factor_gt 0.0962
_refine_ls_wR_factor_ref 0.1019
_reflns_number_gt 2915
_reflns_number_total 3437
_reflns_threshold_expression >2sigma(I)
_cod_data_source_file c1nj20176j.txt
_cod_data_source_block bromo_lawsone
_cod_depositor_comments
;
The following automatic conversions were performed:

'_symmetry_cell_setting' value 'Orthorhombic' changed to
'orthorhombic' according to
/usr/data/users/saulius/automatic-downloads/retrospective/RSC/lib/dictionaries/cif_core.dic
dictionary named 'cif_core.dic' version 2.4.2 from 2011-04-26.

Automatic conversion script
Id: cif_fix_values 2281 2013-09-26 08:29:07Z andrius 
;
_cod_original_cell_volume 2014.3(10)
_cod_original_sg_symbol_H-M Pna21
_cod_database_code 7054125

loop_
_symmetry_equiv_pos_as_xyz
'x, y, z'
'-x, -y, z+1/2'
'x+1/2, -y+1/2, z'
'-x+1/2, y+1/2, z+1/2'

loop_
_atom_site_label
_atom_site_type_symbol
_atom_site_fract_x
_atom_site_fract_y
_atom_site_fract_z
_atom_site_U_iso_or_equiv
_atom_site_adp_type
_atom_site_occupancy
_atom_site_symmetry_multiplicity
_atom_site_calc_flag
_atom_site_refinement_flags
Br1A Br 0.56502(3) 0.67757(3) 0.59126(16) 0.0570(2) Uani 1 1 d .
O1A O 0.3344(3) 0.8354(2) 0.0856(17) 0.0949(17) Uani 1 1 d D
H1A H 0.2970 0.8279 0.1187 0.142 Uiso 1 1 calc RD
O2A O 0.42829(17) 0.71107(18) 0.5307(10) 0.0592(12) Uani 1 1 d .
H2A H 0.3909 0.7213 0.5132 0.089 Uiso 1 1 calc R
O3A O 0.62579(18) 0.77770(17) 0.2020(11) 0.0565(11) Uani 1 1 d .
N1A N 0.3695(3) 0.7953(3) 0.2308(15) 0.0771(19) Uani 1 1 d D
C1A C 0.4327(3) 0.7985(3) 0.1857(13) 0.0436(14) Uani 1 1 d D
C2A C 0.4642(3) 0.7493(2) 0.3614(12) 0.0408(12) Uani 1 1 d .
C3A C 0.5266(3) 0.7416(2) 0.3567(12) 0.0403(12) Uani 1 1 d .
C4A C 0.5686(3) 0.7824(2) 0.1886(13) 0.0406(13) Uani 1 1 d .
C5A C 0.5751(3) 0.8701(3) -0.1786(13) 0.0505(15) Uani 1 1 d .
H5A H 0.6187 0.8635 -0.1842 0.061 Uiso 1 1 calc R
C6A C 0.5478(3) 0.9175(3) -0.3456(14) 0.0606(18) Uani 1 1 d .
H6A H 0.5733 0.9432 -0.4625 0.073 Uiso 1 1 calc R
C7A C 0.4837(4) 0.9275(3) -0.3429(14) 0.0635(18) Uani 1 1 d .
H7A H 0.4660 0.9600 -0.4566 0.076 Uiso 1 1 calc R
C8A C 0.4445(3) 0.8888(3) -0.1685(14) 0.0546(16) Uani 1 1 d .
H8A H 0.4009 0.8955 -0.1663 0.065 Uiso 1 1 calc R
C9A C 0.5372(3) 0.8318(2) -0.0009(12) 0.0396(12) Uani 1 1 d .
C10A C 0.4712(3) 0.8405(2) -0.0001(13) 0.0436(12) Uani 1 1 d .
Br1B Br 0.79964(3) 0.53930(3) -0.49696(14) 0.0584(2) Uani 1 1 d .
O1B O 0.7092(2) 0.2946(2) 0.2121(14) 0.0835(16) Uani 1 1 d D
H1B H 0.7260 0.2572 0.2032 0.125 Uiso 1 1 d RD
O2B O 0.80968(19) 0.40264(19) -0.2928(12) 0.0632(12) Uani 1 1 d .
H2B H 0.8121 0.3652 -0.2330 0.095 Uiso 1 1 calc R
O3B O 0.6835(2) 0.58604(18) -0.1657(12) 0.0675(14) Uani 1 1 d .
N1B N 0.7421(2) 0.3359(2) 0.0442(14) 0.0629(15) Uani 1 1 d .
C1B C 0.7217(2) 0.3951(2) 0.0366(13) 0.0433(13) Uani 1 1 d .
C2B C 0.7604(3) 0.4326(2) -0.1669(13) 0.0426(13) Uani 1 1 d .
C3B C 0.7479(3) 0.4946(2) -0.2328(13) 0.0445(14) Uani 1 1 d .
C4B C 0.6954(3) 0.5288(3) -0.1055(14) 0.0465(14) Uani 1 1 d .
C5B C 0.6056(3) 0.5259(3) 0.2305(15) 0.0565(16) Uani 1 1 d .
H5B H 0.5975 0.5688 0.1797 0.068 Uiso 1 1 calc R
C6B C 0.5671(3) 0.4949(3) 0.4317(16) 0.0650(18) Uani 1 1 d .
H6B H 0.5332 0.5168 0.5147 0.078 Uiso 1 1 calc R
C7B C 0.5797(3) 0.4310(3) 0.5077(16) 0.0650(18) Uani 1 1 d .
H7B H 0.5539 0.4101 0.6409 0.078 Uiso 1 1 calc R
C8B C 0.6302(3) 0.3985(3) 0.3876(13) 0.0542(15) Uani 1 1 d .
H8B H 0.6389 0.3561 0.4445 0.065 Uiso 1 1 calc R
C9B C 0.6561(2) 0.4926(2) 0.1048(13) 0.0438(13) Uani 1 1 d .
C10B C 0.6685(3) 0.4284(3) 0.1812(12) 0.0430(13) Uani 1 1 d .
O4 O 0.7738(3) 0.1911(2) 0.9449(19) 0.117(3) Uani 1 1 d U
O5 O 0.7760(8) 0.2000(7) 0.484(6) 0.087(6) Uani 0.25 1 d PU

loop_
_atom_site_aniso_label
_atom_site_aniso_U_11
_atom_site_aniso_U_22
_atom_site_aniso_U_33
_atom_site_aniso_U_23
_atom_site_aniso_U_13
_atom_site_aniso_U_12
Br1A 0.0605(4) 0.0452(3) 0.0652(4) 0.0052(3) -0.0017(3) 0.0089(2)
O1A 0.082(3) 0.086(3) 0.117(5) -0.008(4) -0.008(4) 0.003(3)
O2A 0.046(2) 0.058(2) 0.074(3) 0.013(2) 0.006(2) -0.0047(17)
O3A 0.037(2) 0.053(2) 0.079(3) 0.003(2) -0.009(2) -0.0025(18)
N1A 0.071(4) 0.064(3) 0.096(5) -0.029(3) -0.038(4) 0.030(3)
C1A 0.042(3) 0.043(3) 0.046(4) -0.012(3) -0.005(3) 0.000(2)
C2A 0.038(3) 0.040(3) 0.044(3) -0.006(2) -0.001(3) -0.003(2)
C3A 0.045(3) 0.035(3) 0.042(3) -0.003(2) -0.004(3) -0.002(2)
C4A 0.041(3) 0.039(3) 0.042(3) -0.005(2) -0.010(3) -0.006(2)
C5A 0.054(4) 0.055(4) 0.043(3) -0.005(3) -0.004(3) -0.005(3)
C6A 0.079(5) 0.058(4) 0.045(4) 0.006(3) -0.005(3) -0.016(3)
C7A 0.083(5) 0.055(4) 0.052(4) -0.001(3) -0.015(4) 0.006(3)
C8A 0.055(4) 0.053(4) 0.056(4) -0.005(3) -0.011(3) 0.003(3)
C9A 0.044(3) 0.039(3) 0.036(3) -0.006(3) -0.002(3) -0.004(2)
C10A 0.053(3) 0.034(2) 0.044(3) -0.007(3) -0.009(3) -0.002(2)
Br1B 0.0559(4) 0.0609(4) 0.0583(4) 0.0061(3) -0.0058(3) -0.0174(3)
O1B 0.077(3) 0.064(3) 0.109(4) 0.028(3) 0.013(3) 0.004(2)
O2B 0.058(3) 0.047(2) 0.084(3) 0.006(2) 0.017(3) 0.0119(19)
O3B 0.080(3) 0.035(2) 0.088(4) 0.011(2) -0.004(3) 0.010(2)
N1B 0.057(3) 0.046(3) 0.086(4) 0.011(3) -0.003(3) -0.008(2)
C1B 0.041(3) 0.039(3) 0.050(4) 0.006(3) -0.010(3) -0.003(2)
C2B 0.040(3) 0.042(3) 0.046(3) -0.003(3) -0.006(3) -0.006(2)
C3B 0.048(3) 0.038(3) 0.047(3) -0.004(2) -0.014(3) -0.004(2)
C4B 0.054(4) 0.041(3) 0.045(3) -0.003(3) -0.015(3) -0.002(3)
C5B 0.056(4) 0.057(4) 0.056(4) -0.013(3) -0.006(3) 0.001(3)
C6B 0.055(4) 0.073(4) 0.067(4) -0.027(4) 0.006(4) -0.004(3)
C7B 0.057(4) 0.088(5) 0.050(4) -0.018(4) 0.013(4) -0.015(3)
C8B 0.057(4) 0.056(4) 0.049(3) -0.004(3) -0.011(3) -0.016(3)
C9B 0.043(3) 0.048(3) 0.040(3) -0.013(3) -0.011(3) -0.002(2)
C10B 0.041(3) 0.049(3) 0.039(3) -0.003(2) -0.012(3) -0.009(2)
O4 0.063(3) 0.064(3) 0.224(8) 0.018(4) 0.000(5) 0.009(2)
O5 0.045(9) 0.035(7) 0.181(17) -0.011(11) 0.007(12) 0.015(7)

loop_
_atom_type_symbol
_atom_type_description
_atom_type_scat_dispersion_real
_atom_type_scat_dispersion_imag
_atom_type_scat_source
C C 0.0033 0.0016 'International Tables Vol C Tables 4.2.6.8 and 6.1.1.4'
H H 0.0000 0.0000 'International Tables Vol C Tables 4.2.6.8 and 6.1.1.4'
O O 0.0106 0.0060 'International Tables Vol C Tables 4.2.6.8 and 6.1.1.4'
Br Br -0.2901 2.4595 'International Tables Vol C Tables 4.2.6.8 and 6.1.1.4'
N N 0.0061 0.0033 'International Tables Vol C Tables 4.2.6.8 and 6.1.1.4'

loop_
_geom_angle_atom_site_label_1
_geom_angle_atom_site_label_2
_geom_angle_atom_site_label_3
_geom_angle
O1A N1A C1A 116.8(7)
N1A C1A C2A 109.1(5)
N1A C1A C10A 131.8(6)
C2A C1A C10A 119.1(5)
C3A C2A O2A 119.9(5)
C3A C2A C1A 121.7(5)
O2A C2A C1A 118.4(5)
C2A C3A C4A 123.2(5)
C2A C3A Br1A 119.9(4)
C4A C3A Br1A 116.8(4)
O3A C4A C3A 122.4(5)
O3A C4A C9A 121.6(5)
C3A C4A C9A 115.9(5)
C6A C5A C9A 119.7(6)
C7A C6A C5A 121.2(6)
C6A C7A C8A 120.0(6)
C10A C8A C7A 119.6(6)
C5A C9A C10A 119.9(5)
C5A C9A C4A 118.5(5)
C10A C9A C4A 121.6(5)
C8A C10A C9A 119.6(5)
C8A C10A C1A 122.1(5)
C9A C10A C1A 118.4(5)
C1B N1B O1B 116.1(5)
N1B C1B C2B 109.2(5)
N1B C1B C10B 132.7(5)
C2B C1B C10B 118.1(4)
C3B C2B O2B 119.5(5)
C3B C2B C1B 122.6(5)
O2B C2B C1B 117.9(5)
C2B C3B C4B 121.7(5)
C2B C3B Br1B 120.0(4)
C4B C3B Br1B 118.3(4)
O3B C4B C3B 122.1(6)
O3B C4B C9B 120.9(5)
C3B C4B C9B 117.0(5)
C6B C5B C9B 120.0(6)
C7B C6B C5B 119.5(6)
C8B C7B C6B 120.5(6)
C7B C8B C10B 120.7(6)
C10B C9B C5B 120.1(6)
C10B C9B C4B 122.8(5)
C5B C9B C4B 117.1(5)
C9B C10B C8B 119.1(5)
C9B C10B C1B 117.8(5)
C8B C10B C1B 123.1(5)

loop_
_geom_bond_atom_site_label_1
_geom_bond_atom_site_label_2
_geom_bond_distance
Br1A C3A 1.892(5)
O1A N1A 1.298(8)
O2A C2A 1.345(6)
O3A C4A 1.211(6)
N1A C1A 1.350(8)
C1A C2A 1.460(8)
C1A C10A 1.466(8)
C2A C3A 1.325(8)
C3A C4A 1.449(8)
C4A C9A 1.499(8)
C5A C6A 1.373(8)
C5A C9A 1.392(8)
C6A C7A 1.367(9)
C7A C8A 1.404(9)
C8A C10A 1.383(8)
C9A C10A 1.404(7)
Br1B C3B 1.881(6)
O1B N1B 1.345(7)
O2B C2B 1.342(7)
O3B C4B 1.237(6)
N1B C1B 1.294(6)
C1B C2B 1.468(8)
C1B C10B 1.477(8)
C2B C3B 1.339(7)
C3B C4B 1.438(8)
C4B C9B 1.481(8)
C5B C6B 1.392(9)
C5B C9B 1.396(8)
C6B C7B 1.387(9)
C7B C8B 1.376(9)
C8B C10B 1.395(8)
C9B C10B 1.392(8)

loop_
_geom_hbond_atom_site_label_D
_geom_hbond_atom_site_label_H
_geom_hbond_atom_site_label_A
_geom_hbond_distance_DH
_geom_hbond_distance_HA
_geom_hbond_distance_DA
_geom_hbond_angle_DHA
_geom_hbond_site_symmetry_A
O1B H1B O5 0.85 2.05 2.71(2) 134.9 .
O1B H1B O4 0.85 2.07 2.818(8) 145.7 1_554
O1A H1A O5 0.82 1.76 2.487(19) 147.0 2_664
O1A H1A O4 0.82 2.16 2.879(9) 146.2 2_664
O2B H2B O3A 0.82 2.25 2.910(5) 138.1 4_644
O2A H2A O1B 0.82 2.33 3.021(6) 142.8 2_665

loop_
_geom_torsion_atom_site_label_1
_geom_torsion_atom_site_label_2
_geom_torsion_atom_site_label_3
_geom_torsion_atom_site_label_4
_geom_torsion
O1A N1A C1A C2A -178.8(5)
O1A N1A C1A C10A 0.7(9)
N1A C1A C2A C3A 179.5(5)
C10A C1A C2A C3A -0.1(8)
N1A C1A C2A O2A -0.3(7)
C10A C1A C2A O2A -179.9(5)
O2A C2A C3A C4A -177.7(5)
C1A C2A C3A C4A 2.5(8)
O2A C2A C3A Br1A -0.7(7)
C1A C2A C3A Br1A 179.5(4)
C2A C3A C4A O3A 174.7(5)
Br1A C3A C4A O3A -2.3(7)
C2A C3A C4A C9A -4.3(8)
Br1A C3A C4A C9A 178.6(3)
C9A C5A C6A C7A -0.6(9)
C5A C6A C7A C8A -0.4(10)
C6A C7A C8A C10A 0.0(9)
C6A C5A C9A C10A 2.0(8)
C6A C5A C9A C4A -177.4(5)
O3A C4A C9A C5A 4.2(7)
C3A C4A C9A C5A -176.7(5)
O3A C4A C9A C10A -175.1(5)
C3A C4A C9A C10A 3.9(7)
C7A C8A C10A C9A 1.4(9)
C7A C8A C10A C1A -179.9(5)
C5A C9A C10A C8A -2.4(8)
C4A C9A C10A C8A 177.0(5)
C5A C9A C10A C1A 178.9(5)
C4A C9A C10A C1A -1.8(7)
N1A C1A C10A C8A 1.5(9)
C2A C1A C10A C8A -179.0(5)
N1A C1A C10A C9A -179.7(6)
C2A C1A C10A C9A -0.2(7)
O1B N1B C1B C2B -177.0(5)
O1B N1B C1B C10B 0.9(10)
N1B C1B C2B C3B 175.8(5)
C10B C1B C2B C3B -2.5(8)
N1B C1B C2B O2B -3.3(7)
C10B C1B C2B O2B 178.4(5)
O2B C2B C3B C4B 179.6(5)
C1B C2B C3B C4B 0.5(8)
O2B C2B C3B Br1B -0.7(7)
C1B C2B C3B Br1B -179.8(4)
C2B C3B C4B O3B -179.8(6)
Br1B C3B C4B O3B 0.4(8)
C2B C3B C4B C9B 0.6(8)
Br1B C3B C4B C9B -179.1(4)
C9B C5B C6B C7B 0.5(10)
C5B C6B C7B C8B 0.6(10)
C6B C7B C8B C10B -1.9(9)
C6B C5B C9B C10B -0.3(9)
C6B C5B C9B C4B -179.4(5)
O3B C4B C9B C10B -179.2(5)
C3B C4B C9B C10B 0.4(8)
O3B C4B C9B C5B -0.1(8)
C3B C4B C9B C5B 179.5(5)
C5B C9B C10B C8B -1.0(8)
C4B C9B C10B C8B 178.1(5)
C5B C9B C10B C1B 178.6(5)
C4B C9B C10B C1B -2.3(7)
C7B C8B C10B C9B 2.1(8)
C7B C8B C10B C1B -177.5(6)
N1B C1B C10B C9B -174.5(6)
C2B C1B C10B C9B 3.3(7)
N1B C1B C10B C8B 5.1(10)
C2B C1B C10B C8B -177.2(5)
